data_1100465
loop_
_publ_author_name
'Krieger, Matthias'
'Gould, Robert O.'
'Harms, Klaus'
'Parsons, Simon'
'Dehnicke, Kurt'

_publ_section_title
;
 Zinkorganische Phosphaniminato-Komplexe mit Heterocuban-Struktur
;
_journal_coden_ASTM CHBEAM
_journal_issue 12
_journal_name_full 'Chemische Berichte'
_journal_page_first 1621
_journal_page_last 1625
_journal_paper_doi 10.1002/cber.19961291232
_journal_volume 129
_journal_year 1996
_chemical_formula_sum 'C28 H72 N4 P4 Zn4'
_space_group_IT_number 18
_symmetry_cell_setting orthorhombic
_symmetry_Int_Tables_number 18
_symmetry_space_group_name_Hall 'P 2 2ab'
_symmetry_space_group_name_H-M 'P 21 21 2'
_cell_angle_alpha 90
_cell_angle_beta 90
_cell_angle_gamma 90
_cell_formula_units_Z 2
_cell_length_a 11.129(1)
_cell_length_b 19.133(2)
_cell_length_c 10.410(1)
_cod_database_code 1100465

loop_
_symmetry_equiv_pos_site_id
_symmetry_equiv_pos_as_xyz
1 x,y,z
2 -x,-y,z
3 1/2+x,1/2-y,-z
4 1/2-x,1/2+y,-z

loop_
_atom_site_label
_atom_site_type_symbol
_atom_site_fract_x
_atom_site_fract_y
_atom_site_fract_z
Zn1 Zn 0.43017(7) 0.06617(4) 0.79005(8)
P1 P 0.3809(3) 0.12477(11) 1.0777(2)
N1 N 0.4326(5) 0.0659(3) 0.9908(5)
C1 C 0.3634(9) 0.1381(5) 0.6702(9)
H1 H 0.40980 0.18100 0.68350
H2 H 0.38060 0.12220 0.58270
Zn2 Zn 0.61480(8) 0.03985(4) 0.99201(9)
P2 P 0.7036(2) 0.07738(11) 0.7026(2)
N2 N 0.6118(5) 0.0398(3) 0.7909(5)
C2 C 0.2376(10) 0.1572(5) 0.6742(11)
H3 H 0.22140 0.17550 0.76040
H4 H 0.19110 0.11390 0.66570
C3 C 0.1862(10) 0.2093(5) 0.5784(10)
H5 H 0.23420 0.25210 0.58360
H6 H 0.19750 0.19000 0.49200
C4 C 0.0621(11) 0.2283(6) 0.5917(11)
H7 H 0.03000 0.24130 0.50840
H8 H 0.05510 0.26750 0.65030
H9 H 0.01720 0.18890 0.62530
C5 C 0.7368(16) 0.0881(9) 1.0969(15)
H10 H 0.76690 0.12140 1.03300
H11 H 0.68380 0.11620 1.15150
C6 C 0.8272(13) 0.0848(10) 1.1689(16)
H12 H 0.87660 0.05030 1.12370
H13 H 0.79450 0.05940 1.24280
C7 C 0.9143(12) 0.1253(11) 1.2270(16)
H14 H 0.96920 0.14150 1.15970
H15 H 0.87470 0.16670 1.26260
C8 C 0.9781(17) 0.0981(12) 1.3165(18)
H16 H 1.01620 0.13480 1.36600
H17 H 1.03930 0.06830 1.27890
H18 H 0.92710 0.07040 1.37240
C9 C 0.2211(10) 0.1406(6) 1.0573(11)
H19 H 0.20720 0.16280 0.97500
H20 H 0.19270 0.17090 1.12560
H21 H 0.17820 0.09650 1.06060
C10 C 0.3979(11) 0.1084(5) 1.2482(8)
H22 H 0.48250 0.10420 1.26900
H23 H 0.35700 0.06530 1.27060
H24 H 0.36320 0.14680 1.29640
C11 C 0.4514(10) 0.2083(4) 1.0537(9)
H25 H 0.53770 0.20350 1.06350
H26 H 0.42120 0.24130 1.11670
H27 H 0.43320 0.22520 0.96800
C12 C 0.7098(9) 0.1704(4) 0.7267(10)
H28 H 0.72520 0.18030 0.81660
H29 H 0.63370 0.19110 0.70180
H30 H 0.77370 0.19010 0.67470
C13 C 0.6676(11) 0.0667(6) 0.5322(8)
H31 H 0.59090 0.08860 0.51400
H32 H 0.66310 0.01730 0.51170
H33 H 0.72970 0.08840 0.48050
C14 C 0.8582(8) 0.0490(5) 0.7189(13)
H34 H 0.88220 0.05180 0.80830
H35 H 0.90970 0.07890 0.66760
H36 H 0.86560 0.00110 0.68940
N1A* N 0.5674(5) -0.0659(3) 0.9908(5)
Zn1A* Zn 0.56983(7) -0.06617(4) 0.79005(8)
C1A* C 0.6366(9) -0.1381(5) 0.6702(9)
H1A* H 0.59020 -0.18100 0.68350
H2A* H 0.61940 -0.12220 0.58270
C2A* C 0.7624(10) -0.1572(5) 0.6742(11)
H3A* H 0.77860 -0.17550 0.76040
H4A* H 0.80890 -0.11390 0.66570
C3A* C 0.8138(10) -0.2093(5) 0.5784(10)
H5A* H 0.76580 -0.25210 0.58360
H6A* H 0.80250 -0.19000 0.49200
C4A* C 0.9379(11) -0.2283(6) 0.5917(11)
H7A* H 0.97000 -0.24130 0.50840
H8A* H 0.94490 -0.26750 0.65030
H9A* H 0.98280 -0.18890 0.62530
N2A* N 0.3882(5) -0.0398(3) 0.7909(5)
Zn2A* Zn 0.38520(8) -0.03985(4) 0.99201(9)
P1A* P 0.6191(3) -0.12477(11) 1.0777(2)
C9A* C 0.7789(10) -0.1406(6) 1.0573(11)
H19A* H 0.79280 -0.16280 0.97500
H20A* H 0.80730 -0.17090 1.12560
H21A* H 0.82180 -0.09650 1.06060
C10A* C 0.6021(11) -0.1084(5) 1.2482(8)
H22A* H 0.51750 -0.10420 1.26900
H23A* H 0.64300 -0.06530 1.27060
H24A* H 0.63680 -0.14680 1.29640
C11A* C 0.5486(10) -0.2083(4) 1.0537(9)
H25A* H 0.46230 -0.20350 1.06350
H26A* H 0.57880 -0.24130 1.11670
H27A* H 0.56680 -0.22520 0.96800
C5A* C 0.2632(16) -0.0881(9) 1.0969(15)
H10A* H 0.23310 -0.12140 1.03300
H11A* H 0.31620 -0.11620 1.15150
C6A* C 0.1728(13) -0.0848(10) 1.1689(16)
H12A* H 0.12340 -0.05030 1.12370
H13A* H 0.20550 -0.05940 1.24280
C7A* C 0.0857(12) -0.1253(11) 1.2270(16)
H14A* H 0.03080 -0.14150 1.15970
H15A* H 0.12530 -0.16670 1.26260
C8A* C 0.0219(17) -0.0981(12) 1.3165(18)
H16A* H -0.01620 -0.13480 1.36600
H17A* H -0.03930 -0.06830 1.27890
H18A* H 0.07290 -0.07040 1.37240
P2A* P 0.2964(2) -0.07738(11) 0.7026(2)
C12A* C 0.2902(9) -0.1704(4) 0.7267(10)
H28A* H 0.27480 -0.18030 0.81660
H29A* H 0.36630 -0.19110 0.70180
H30A* H 0.22630 -0.19010 0.67470
C13A* C 0.3324(11) -0.0667(6) 0.5322(8)
H31A* H 0.40910 -0.08860 0.51400
H32A* H 0.33690 -0.01730 0.51170
H33A* H 0.27030 -0.08840 0.48050
C14A* C 0.1418(8) -0.0490(5) 0.7189(13)
H34A* H 0.11780 -0.05180 0.80830
H35A* H 0.09030 -0.07890 0.66760
H36A* H 0.13440 -0.00110 0.68940

loop_
_atom_type_symbol
_atom_type_radius_bond
C 0.68
H 0.23
N 0.68
P 1.05
Zn 1.28
